data_4330906
loop_
_publ_author_name
'Manas Sutradhar'
'Marina V. Kirillova'
'M. F\'atima C. Guedes da Silva'
'Lu\'isa M. D. R. S. Martins'
'Armando J. L. Pombeiro'

_publ_section_title
;
 A Hexanuclear Mixed-Valence Oxovanadium(IV,V) Complex as a Highly
 Efficient Alkane Oxidation Catalyst
;
_journal_name_full 'Inorganic Chemistry'
_journal_page_first 11229
_journal_page_last 11231
_journal_paper_doi 10.1021/ic3017062
_journal_volume 51
_journal_year 2012
_chemical_formula_moiety 'C44 H48 N8 O22 V6'
_chemical_formula_sum 'C44 H48 N8 O22 V6'
_chemical_formula_weight 1346.54
_chemical_name_systematic
; 
 ? 
;
_space_group_IT_number 2
_symmetry_cell_setting triclinic
_symmetry_space_group_name_Hall '-P 1'
_symmetry_space_group_name_H-M 'P -1'
_atom_sites_solution_hydrogens geom
_atom_sites_solution_primary direct
_atom_sites_solution_secondary difmap
_audit_creation_method SHELXL-97
_cell_angle_alpha 94.249(5)
_cell_angle_beta 100.947(7)
_cell_angle_gamma 104.481(7)
_cell_formula_units_Z 1
_cell_length_a 8.1285(14)
_cell_length_b 10.733(2)
_cell_length_c 16.031(3)
_cell_measurement_reflns_used 964
_cell_measurement_temperature 150(2)
_cell_measurement_theta_max 20.54
_cell_measurement_theta_min 3.00
_cell_volume 1318.6(4)
_computing_cell_refinement 'Bruker SAINT'
_computing_data_collection 'Bruker APEX2'
_computing_data_reduction 'Bruker SAINT'
_computing_molecular_graphics 'Bruker SHELXTL'
_computing_publication_material 'Bruker SHELXTL'
_computing_structure_refinement 'SHELXL-97 (Sheldrick, 2008)'
_computing_structure_solution 'SHELXS-97 (Sheldrick, 2008)'
_diffrn_ambient_temperature 150(2)
_diffrn_measured_fraction_theta_full 0.990
_diffrn_measured_fraction_theta_max 0.990
_diffrn_measurement_device_type 'Bruker APEX-II CCD'
_diffrn_measurement_method '\f and \w scans'
_diffrn_radiation_monochromator graphite
_diffrn_radiation_source 'fine-focus sealed tube'
_diffrn_radiation_type MoK\a
_diffrn_radiation_wavelength 0.71069
_diffrn_reflns_av_R_equivalents 0.1155
_diffrn_reflns_av_sigmaI/netI 0.2529
_diffrn_reflns_limit_h_max 9
_diffrn_reflns_limit_h_min -7
_diffrn_reflns_limit_k_max 12
_diffrn_reflns_limit_k_min -12
_diffrn_reflns_limit_l_max 19
_diffrn_reflns_limit_l_min -19
_diffrn_reflns_number 10646
_diffrn_reflns_theta_full 25.34
_diffrn_reflns_theta_max 25.34
_diffrn_reflns_theta_min 2.61
_exptl_absorpt_coefficient_mu 1.108
_exptl_absorpt_correction_T_max 0.895
_exptl_absorpt_correction_T_min 0.789
_exptl_absorpt_correction_type multi-scan
_exptl_absorpt_process_details sadabs
_exptl_crystal_colour yellow
_exptl_crystal_density_diffrn 1.696
_exptl_crystal_description prism
_exptl_crystal_F_000 682
_exptl_crystal_size_max 0.21
_exptl_crystal_size_mid 0.19
_exptl_crystal_size_min 0.11
_refine_diff_density_max 0.512
_refine_diff_density_min -0.598
_refine_diff_density_rms 0.127
_refine_ls_extinction_method none
_refine_ls_goodness_of_fit_ref 0.948
_refine_ls_hydrogen_treatment constr
_refine_ls_matrix_type full
_refine_ls_number_parameters 363
_refine_ls_number_reflns 4764
_refine_ls_number_restraints 8
_refine_ls_restrained_S_all 0.956
_refine_ls_R_factor_all 0.2398
_refine_ls_R_factor_gt 0.0788
_refine_ls_shift/su_max 0.009
_refine_ls_shift/su_mean 0.000
_refine_ls_structure_factor_coef Fsqd
_refine_ls_weighting_details 'calc w=1/[\s^2^(Fo^2^)+(0.1180P)^2^+0.0000P] where P=(Fo^2^+2Fc^2^)/3'
_refine_ls_weighting_scheme calc
_refine_ls_wR_factor_gt 0.1767
_refine_ls_wR_factor_ref 0.2659
_reflns_number_gt 1733
_reflns_number_total 4764
_reflns_threshold_expression >2sigma(I)
_cod_data_source_file ic3017062_si_001.cif
_cod_data_source_block Compound1
_cod_original_cell_volume 1318.7(4)
_cod_database_code 4330906

loop_
_symmetry_equiv_pos_as_xyz
'x, y, z'
'-x, -y, -z'

loop_
_atom_site_label
_atom_site_type_symbol
_atom_site_fract_x
_atom_site_fract_y
_atom_site_fract_z
_atom_site_U_iso_or_equiv
_atom_site_adp_type
_atom_site_occupancy
_atom_site_symmetry_multiplicity
_atom_site_calc_flag
_atom_site_refinement_flags
C1 C 0.7336(19) -0.0292(13) 0.5058(9) 0.057(4) Uani 1 1 d .
C2 C 0.864(2) -0.0020(16) 0.5808(8) 0.069(4) Uani 1 1 d .
H2 H 0.8696 -0.0684 0.6164 0.083 Uiso 1 1 calc R
C3 C 0.980(2) 0.1142(16) 0.6043(9) 0.073(5) Uani 1 1 d .
H3 H 1.0660 0.1296 0.6561 0.088 Uiso 1 1 calc R
C4 C 0.976(2) 0.2074(15) 0.5548(9) 0.085(5) Uani 1 1 d .
H4 H 1.0614 0.2882 0.5712 0.102 Uiso 1 1 calc R
C5 C 0.8491(19) 0.1917(12) 0.4796(9) 0.070(4) Uani 1 1 d .
H5 H 0.8472 0.2621 0.4473 0.084 Uiso 1 1 calc R
C6 C 0.7267(17) 0.0735(12) 0.4522(7) 0.050(3) Uani 1 1 d .
C7 C 0.5951(17) 0.0535(11) 0.3741(8) 0.047(3) Uani 1 1 d .
C8 C 0.2452(17) -0.1729(12) 0.2457(8) 0.051(3) Uani 1 1 d .
C9 C 0.1007(16) -0.1962(11) 0.1724(8) 0.060(4) Uani 1 1 d .
H9A H 0.0781 -0.1135 0.1593 0.089 Uiso 1 1 calc R
H9B H -0.0033 -0.2530 0.1856 0.089 Uiso 1 1 calc R
H9C H 0.1298 -0.2379 0.1228 0.089 Uiso 1 1 calc R
C11 C 0.3494(15) 0.1477(10) -0.0994(7) 0.041(3) Uani 1 1 d .
C12 C 0.2893(14) 0.0957(11) -0.1851(7) 0.042(3) Uani 1 1 d .
H12 H 0.3193 0.1482 -0.2281 0.050 Uiso 1 1 calc R
C13 C 0.1889(14) -0.0279(11) -0.2089(7) 0.041(3) Uani 1 1 d .
H13 H 0.1477 -0.0619 -0.2678 0.049 Uiso 1 1 calc R
C14 C 0.1475(15) -0.1041(11) -0.1451(8) 0.047(3) Uani 1 1 d .
H14 H 0.0761 -0.1906 -0.1609 0.057 Uiso 1 1 calc R
C15 C 0.2079(15) -0.0564(10) -0.0599(8) 0.049(3) Uani 1 1 d .
H15 H 0.1789 -0.1108 -0.0178 0.058 Uiso 1 1 calc R
C16 C 0.3115(13) 0.0710(9) -0.0339(7) 0.033(3) Uani 1 1 d .
C17 C 0.3759(14) 0.1193(10) 0.0552(7) 0.037(3) Uani 1 1 d .
C18 C 0.6345(15) 0.3813(12) 0.1909(7) 0.043(3) Uani 1 1 d .
C19 C 0.7108(16) 0.4412(11) 0.2823(7) 0.059(4) Uani 1 1 d .
H19A H 0.6715 0.3788 0.3208 0.089 Uiso 1 1 calc R
H19B H 0.6725 0.5193 0.2933 0.089 Uiso 1 1 calc R
H19C H 0.8381 0.4645 0.2923 0.089 Uiso 1 1 calc R
C21 C 0.319(3) -0.5203(19) 0.3895(16) 0.192(12) Uani 1 1 d DU
H21A H 0.2776 -0.5287 0.3266 0.231 Uiso 1 1 calc R
H21B H 0.4271 -0.5487 0.4016 0.231 Uiso 1 1 calc R
C22 C 0.190(3) -0.598(2) 0.4265(19) 0.212(12) Uani 1 1 d DU
H22A H 0.1685 -0.6894 0.4040 0.318 Uiso 1 1 calc R
H22B H 0.0821 -0.5717 0.4121 0.318 Uiso 1 1 calc R
H22C H 0.2307 -0.5867 0.4888 0.318 Uiso 1 1 calc R
C23 C 0.8013(14) 0.5991(10) -0.0435(8) 0.046(3) Uani 1 1 d .
H23A H 0.8960 0.5775 -0.0035 0.056 Uiso 1 1 calc R
H23B H 0.8197 0.6943 -0.0348 0.056 Uiso 1 1 calc R
C24 C 0.8073(17) 0.5569(12) -0.1347(8) 0.062(4) Uani 1 1 d .
H24A H 0.9208 0.6005 -0.1457 0.093 Uiso 1 1 calc R
H24B H 0.7152 0.5801 -0.1742 0.093 Uiso 1 1 calc R
H24C H 0.7898 0.4627 -0.1431 0.093 Uiso 1 1 calc R
N1 N 0.4843(14) -0.0605(9) 0.3455(7) 0.052(3) Uani 1 1 d .
N2 N 0.3563(12) -0.0585(8) 0.2710(5) 0.037(2) Uani 1 1 d .
N3 N 0.4809(10) 0.2365(8) 0.0810(5) 0.030(2) Uani 1 1 d .
N4 N 0.5296(11) 0.2644(8) 0.1708(6) 0.037(2) Uani 1 1 d .
O1 O 0.6121(11) -0.1439(9) 0.4853(5) 0.064(3) Uani 1 1 d .
O2 O 0.5862(9) 0.1523(6) 0.3316(4) 0.0422(19) Uani 1 1 d .
O3 O 0.2650(12) -0.2660(8) 0.2933(6) 0.067(3) Uani 1 1 d .
O4 O 0.3556(13) -0.3738(9) 0.4303(7) 0.090(3) Uani 1 1 d .
O5 O 0.4378(9) 0.2745(7) -0.0783(5) 0.045(2) Uani 1 1 d .
O6 O 0.3266(9) 0.0477(6) 0.1126(5) 0.0409(19) Uani 1 1 d .
O7 O 0.6809(9) 0.4513(6) 0.1336(5) 0.042(2) Uani 1 1 d .
O8 O 0.6371(9) 0.5359(6) -0.0254(4) 0.0366(19) Uani 1 1 d .
O10 O 0.5983(12) -0.2916(8) 0.3363(6) 0.075(3) Uani 1 1 d .
O20 O 0.7621(9) 0.3344(6) 0.0023(5) 0.048(2) Uani 1 1 d .
O30 O 0.2484(10) 0.1798(7) 0.2589(5) 0.048(2) Uani 1 1 d .
V1 V 0.4720(3) -0.2402(2) 0.38754(16) 0.0663(8) Uani 1 1 d .
V2 V 0.5940(2) 0.37603(16) 0.01148(12) 0.0378(6) Uani 1 1 d .
V3 V 0.3963(3) 0.12395(17) 0.23262(12) 0.0390(6) Uani 1 1 d .

loop_
_atom_site_aniso_label
_atom_site_aniso_U_11
_atom_site_aniso_U_22
_atom_site_aniso_U_33
_atom_site_aniso_U_23
_atom_site_aniso_U_13
_atom_site_aniso_U_12
C1 0.078(10) 0.067(9) 0.050(9) 0.027(7) 0.031(8) 0.044(8)
C2 0.104(12) 0.107(13) 0.030(8) 0.032(8) 0.018(8) 0.080(11)
C3 0.112(13) 0.090(12) 0.037(9) 0.007(8) 0.003(8) 0.076(11)
C4 0.125(14) 0.077(10) 0.054(10) -0.013(8) -0.018(9) 0.064(10)
C5 0.102(12) 0.053(9) 0.054(10) 0.009(7) -0.014(8) 0.040(9)
C6 0.077(9) 0.060(8) 0.033(8) 0.023(6) 0.018(7) 0.047(8)
C7 0.075(9) 0.042(7) 0.041(8) 0.014(6) 0.023(7) 0.040(7)
C8 0.067(9) 0.042(8) 0.056(9) 0.006(7) 0.029(8) 0.025(7)
C9 0.068(9) 0.042(8) 0.060(10) 0.002(7) 0.009(8) 0.005(7)
C11 0.052(8) 0.030(6) 0.043(8) 0.012(6) 0.012(6) 0.013(6)
C12 0.055(8) 0.052(8) 0.023(7) 0.016(6) 0.007(6) 0.019(6)
C13 0.039(7) 0.046(7) 0.035(7) -0.011(6) 0.004(6) 0.014(6)
C14 0.057(8) 0.034(6) 0.045(8) 0.009(6) -0.004(6) 0.012(6)
C15 0.063(9) 0.036(7) 0.045(8) 0.011(6) 0.008(7) 0.010(6)
C16 0.037(7) 0.026(6) 0.039(7) 0.007(5) 0.008(5) 0.016(5)
C17 0.049(7) 0.029(6) 0.036(7) 0.015(6) 0.011(6) 0.013(6)
C18 0.050(8) 0.050(8) 0.037(8) 0.013(6) 0.004(6) 0.032(7)
C19 0.067(9) 0.055(8) 0.040(8) 0.020(6) -0.015(7) 0.004(7)
C21 0.27(3) 0.086(16) 0.20(3) 0.070(16) 0.04(2) 0.003(17)
C22 0.19(3) 0.13(2) 0.33(4) 0.08(2) 0.07(2) 0.043(18)
C23 0.045(8) 0.024(6) 0.074(10) 0.024(6) 0.015(7) 0.012(6)
C24 0.082(10) 0.058(8) 0.061(10) 0.029(7) 0.037(8) 0.024(8)
N1 0.074(7) 0.040(6) 0.050(7) 0.022(5) 0.020(6) 0.021(6)
N2 0.054(6) 0.042(6) 0.023(5) 0.008(4) 0.013(5) 0.022(5)
N3 0.040(6) 0.034(5) 0.022(5) 0.008(4) 0.005(4) 0.017(4)
N4 0.052(6) 0.025(5) 0.033(6) 0.006(4) 0.002(5) 0.014(5)
O1 0.069(6) 0.081(7) 0.060(6) 0.047(5) 0.018(5) 0.038(6)
O2 0.067(5) 0.036(4) 0.030(4) 0.013(3) 0.004(4) 0.028(4)
O3 0.103(7) 0.046(5) 0.065(6) 0.030(5) 0.026(5) 0.035(5)
O4 0.112(8) 0.076(7) 0.112(9) 0.064(6) 0.049(7) 0.045(6)
O5 0.061(5) 0.035(4) 0.037(5) 0.019(4) 0.006(4) 0.010(4)
O6 0.057(5) 0.032(4) 0.038(5) 0.018(4) 0.013(4) 0.015(4)
O7 0.052(5) 0.032(4) 0.038(5) 0.016(4) 0.001(4) 0.007(4)
O8 0.049(5) 0.023(4) 0.041(5) 0.016(3) 0.007(4) 0.013(3)
O10 0.101(7) 0.072(6) 0.085(7) 0.030(5) 0.047(6) 0.055(6)
O20 0.054(5) 0.035(4) 0.064(6) 0.022(4) 0.017(4) 0.018(4)
O30 0.061(5) 0.050(5) 0.050(5) 0.026(4) 0.022(4) 0.035(4)
V1 0.0922(19) 0.0590(15) 0.0721(19) 0.0408(13) 0.0315(15) 0.0450(14)
V2 0.0509(14) 0.0278(10) 0.0361(12) 0.0168(9) 0.0062(10) 0.0120(9)
V3 0.0566(14) 0.0331(11) 0.0345(13) 0.0172(9) 0.0110(10) 0.0207(10)

loop_
_atom_type_symbol
_atom_type_description
_atom_type_scat_dispersion_real
_atom_type_scat_dispersion_imag
_atom_type_scat_source
C C 0.0033 0.0016 'International Tables Vol C Tables 4.2.6.8 and 6.1.1.4'
H H 0.0000 0.0000 'International Tables Vol C Tables 4.2.6.8 and 6.1.1.4'
N N 0.0061 0.0033 'International Tables Vol C Tables 4.2.6.8 and 6.1.1.4'
O O 0.0106 0.0060 'International Tables Vol C Tables 4.2.6.8 and 6.1.1.4'
V V 0.3005 0.5294 'International Tables Vol C Tables 4.2.6.8 and 6.1.1.4'

loop_
_geom_angle_atom_site_label_1
_geom_angle_atom_site_label_2
_geom_angle_atom_site_label_3
_geom_angle
_geom_angle_site_symmetry_3
O1 C1 C2 121.9(12) .
O1 C1 C6 120.1(12) .
C2 C1 C6 117.9(13) .
C3 C2 C1 122.5(13) .
C3 C2 H2 118.7 .
C1 C2 H2 118.7 .
C4 C3 C2 119.5(14) .
C4 C3 H3 120.2 .
C2 C3 H3 120.2 .
C3 C4 C5 122.7(16) .
C3 C4 H4 118.7 .
C5 C4 H4 118.7 .
C6 C5 C4 120.0(13) .
C6 C5 H5 120.0 .
C4 C5 H5 120.0 .
C5 C6 C7 121.4(11) .
C5 C6 C1 117.3(12) .
C7 C6 C1 121.3(12) .
O2 C7 N1 119.6(11) .
O2 C7 C6 118.8(11) .
N1 C7 C6 121.6(11) .
N2 C8 O3 116.7(12) .
N2 C8 C9 122.4(11) .
O3 C8 C9 120.8(11) .
C8 C9 H9A 109.5 .
C8 C9 H9B 109.5 .
H9A C9 H9B 109.5 .
C8 C9 H9C 109.5 .
H9A C9 H9C 109.5 .
H9B C9 H9C 109.5 .
O5 C11 C12 119.9(10) .
O5 C11 C16 119.5(10) .
C12 C11 C16 120.6(10) .
C13 C12 C11 121.6(10) .
C13 C12 H12 119.2 .
C11 C12 H12 119.2 .
C12 C13 C14 118.5(11) .
C12 C13 H13 120.7 .
C14 C13 H13 120.7 .
C15 C14 C13 121.2(11) .
C15 C14 H14 119.4 .
C13 C14 H14 119.4 .
C14 C15 C16 121.2(11) .
C14 C15 H15 119.4 .
C16 C15 H15 119.4 .
C15 C16 C11 116.8(10) .
C15 C16 C17 120.8(10) .
C11 C16 C17 122.4(9) .
O6 C17 N3 118.6(10) .
O6 C17 C16 119.7(9) .
N3 C17 C16 121.8(9) .
O7 C18 N4 121.8(11) .
O7 C18 C19 115.9(10) .
N4 C18 C19 122.3(11) .
C18 C19 H19A 109.5 .
C18 C19 H19B 109.5 .
H19A C19 H19B 109.5 .
C18 C19 H19C 109.5 .
H19A C19 H19C 109.5 .
H19B C19 H19C 109.5 .
C22 C21 O4 108(2) .
C22 C21 H21A 110.1 .
O4 C21 H21A 110.1 .
C22 C21 H21B 110.1 .
O4 C21 H21B 110.1 .
H21A C21 H21B 108.4 .
C21 C22 H22A 109.5 .
C21 C22 H22B 109.5 .
H22A C22 H22B 109.5 .
C21 C22 H22C 109.5 .
H22A C22 H22C 109.5 .
H22B C22 H22C 109.5 .
O8 C23 C24 110.6(9) .
O8 C23 H23A 109.5 .
C24 C23 H23A 109.5 .
O8 C23 H23B 109.5 .
C24 C23 H23B 109.5 .
H23A C23 H23B 108.1 .
C23 C24 H24A 109.5 .
C23 C24 H24B 109.5 .
H24A C24 H24B 109.5 .
C23 C24 H24C 109.5 .
H24A C24 H24C 109.5 .
H24B C24 H24C 109.5 .
C7 N1 N2 113.2(9) .
C7 N1 V1 130.7(9) .
N2 N1 V1 116.0(7) .
C8 N2 N1 111.5(9) .
C8 N2 V3 137.2(8) .
N1 N2 V3 111.3(6) .
C17 N3 N4 112.7(8) .
C17 N3 V2 130.4(7) .
N4 N3 V2 116.8(6) .
C18 N4 N3 108.8(9) .
C18 N4 V3 137.6(8) .
N3 N4 V3 113.1(6) .
C1 O1 V1 136.5(8) .
C7 O2 V3 117.2(7) .
C8 O3 V1 121.3(8) .
C21 O4 V1 123.2(10) .
C11 O5 V2 137.7(7) .
C17 O6 V3 118.4(7) .
C18 O7 V2 118.3(7) .
C23 O8 V2 122.5(6) .
C23 O8 V2 128.3(5) 2_665
V2 O8 V2 108.3(3) 2_665
O10 V1 O4 107.3(5) .
O10 V1 O1 105.8(5) .
O4 V1 O1 100.5(5) .
O10 V1 O3 99.8(4) .
O4 V1 O3 88.6(4) .
O1 V1 O3 148.6(4) .
O10 V1 N1 101.3(4) .
O4 V1 N1 148.6(4) .
O1 V1 N1 83.6(4) .
O3 V1 N1 73.8(4) .
O20 V2 O5 100.8(4) .
O20 V2 O8 101.8(3) .
O5 V2 O8 102.9(3) .
O20 V2 O7 95.4(4) .
O5 V2 O7 154.7(3) .
O8 V2 O7 92.6(3) .
O20 V2 N3 101.3(3) .
O5 V2 N3 83.6(3) .
O8 V2 N3 154.4(3) .
O7 V2 N3 74.2(3) .
O20 V2 O8 173.0(3) 2_665
O5 V2 O8 83.5(3) 2_665
O8 V2 O8 71.7(3) 2_665
O7 V2 O8 82.6(3) 2_665
N3 V2 O8 84.6(3) 2_665
O30 V3 O2 108.8(4) .
O30 V3 O6 110.2(4) .
O2 V3 O6 141.0(3) .
O30 V3 N2 105.4(4) .
O2 V3 N2 78.6(3) .
O6 V3 N2 90.5(3) .
O30 V3 N4 105.0(4) .
O2 V3 N4 94.3(3) .
O6 V3 N4 76.5(3) .
N2 V3 N4 149.5(4) .

loop_
_geom_bond_atom_site_label_1
_geom_bond_atom_site_label_2
_geom_bond_distance
_geom_bond_site_symmetry_2
C1 O1 1.345(14) .
C1 C2 1.399(18) .
C1 C6 1.452(16) .
C2 C3 1.342(19) .
C2 H2 0.9500 .
C3 C4 1.326(19) .
C3 H3 0.9500 .
C4 C5 1.396(17) .
C4 H4 0.9500 .
C5 C6 1.383(16) .
C5 H5 0.9500 .
C6 C7 1.448(16) .
C7 O2 1.311(12) .
C7 N1 1.314(14) .
C8 N2 1.311(13) .
C8 O3 1.325(14) .
C8 C9 1.452(16) .
C9 H9A 0.9800 .
C9 H9B 0.9800 .
C9 H9C 0.9800 .
C11 O5 1.354(12) .
C11 C12 1.391(14) .
C11 C16 1.414(14) .
C12 C13 1.356(14) .
C12 H12 0.9500 .
C13 C14 1.395(15) .
C13 H13 0.9500 .
C14 C15 1.372(15) .
C14 H14 0.9500 .
C15 C16 1.399(14) .
C15 H15 0.9500 .
C16 C17 1.434(14) .
C17 O6 1.300(12) .
C17 N3 1.316(12) .
C18 O7 1.282(13) .
C18 N4 1.306(13) .
C18 C19 1.504(15) .
C19 H19A 0.9800 .
C19 H19B 0.9800 .
C19 H19C 0.9800 .
C21 C22 1.420(17) .
C21 O4 1.59(2) .
C21 H21A 0.9900 .
C21 H21B 0.9900 .
C22 H22A 0.9800 .
C22 H22B 0.9800 .
C22 H22C 0.9800 .
C23 O8 1.431(12) .
C23 C24 1.511(16) .
C23 H23A 0.9900 .
C23 H23B 0.9900 .
C24 H24A 0.9800 .
C24 H24B 0.9800 .
C24 H24C 0.9800 .
N1 N2 1.433(12) .
N1 V1 2.075(9) .
N2 V3 2.063(9) .
N3 N4 1.406(11) .
N3 V2 2.069(8) .
N4 V3 2.060(9) .
O1 V1 1.820(10) .
O2 V3 1.938(7) .
O3 V1 1.982(9) .
O4 V1 1.770(9) .
O5 V2 1.803(7) .
O6 V3 1.952(7) .
O7 V2 1.984(7) .
O8 V2 1.829(6) .
O8 V2 2.343(7) 2_665
O10 V1 1.603(9) .
O20 V2 1.569(7) .
O30 V3 1.580(7) .
V2 O8 2.343(7) 2_665
